data_2212401
loop_
_publ_author_name
'Yang, Hexiong'
'Costin, Gelu'
'Keogh, John'
'Lu, Ren'
'Downs, Robert T.'

_publ_section_title
;
 Cobaltaustinite, CaCo(AsO~4~)(OH)
;
_journal_coeditor_code WM2088
_journal_issue 2
_journal_name_full 'Acta Crystallographica Section E'
_journal_page_first i53
_journal_page_last i55
_journal_paper_doi 10.1107/S1600536807003029
_journal_volume 63
_journal_year 2007
_chemical_formula_iupac 'Ca Co (As O4) (O H)'
_chemical_formula_moiety 'As Ca Co H O5'
_chemical_formula_structural 'Ca Co (As O4) (O H)'
_chemical_formula_sum 'As Ca Co H O5'
_chemical_formula_weight 255.17
_chemical_name_common Cobaltaustinite
_chemical_name_systematic
;
calcium cobalt arsenate hydroxide
;
_space_group_IT_number 19
_symmetry_cell_setting orthorhombic
_symmetry_space_group_name_Hall 'P 2ac 2ab'
_symmetry_space_group_name_H-M 'P 21 21 21'
_atom_sites_solution_hydrogens geom
_atom_sites_solution_primary direct
_atom_sites_solution_secondary difmap
_audit_creation_method SHELXL97
_cell_angle_alpha 90.00
_cell_angle_beta 90.00
_cell_angle_gamma 90.00
_cell_formula_units_Z 4
_cell_length_a 7.4919(9)
_cell_length_b 8.9946(9)
_cell_length_c 5.9158(7)
_cell_measurement_reflns_used 475
_cell_measurement_temperature 273(2)
_cell_measurement_theta_max 26.645
_cell_measurement_theta_min 3.545
_cell_volume 398.65(8)
_computing_cell_refinement 'SAINT (Bruker, 2005)'
_computing_data_collection 'SMART (Bruker, 2003)'
_computing_data_reduction SAINT
_computing_molecular_graphics 'XTALDRAW (Downs & Hall-Wallace, 2003)'
_computing_publication_material 'SHELXTL (Bruker, 1997)'
_computing_structure_refinement 'SHELXL97 (Sheldrick, 1997)'
_computing_structure_solution 'SHELXS97 (Sheldrick, 1997)'
_diffrn_ambient_temperature 273(2)
_diffrn_measured_fraction_theta_full 0.992
_diffrn_measured_fraction_theta_max 0.992
_diffrn_measurement_device_type 'Bruker SMART APEX2 CCD area-detector'
_diffrn_measurement_method '\f and \w'
_diffrn_radiation_monochromator graphite
_diffrn_radiation_source 'fine-focus sealed tube'
_diffrn_radiation_type MoK\a
_diffrn_radiation_wavelength 0.71073
_diffrn_reflns_av_R_equivalents 0.0620
_diffrn_reflns_av_sigmaI/netI 0.0922
_diffrn_reflns_limit_h_max 11
_diffrn_reflns_limit_h_min -10
_diffrn_reflns_limit_k_max 13
_diffrn_reflns_limit_k_min -13
_diffrn_reflns_limit_l_max 8
_diffrn_reflns_limit_l_min -7
_diffrn_reflns_number 5752
_diffrn_reflns_theta_full 32.50
_diffrn_reflns_theta_max 32.50
_diffrn_reflns_theta_min 3.54
_diffrn_standards_number 0
_exptl_absorpt_coefficient_mu 13.788
_exptl_absorpt_correction_T_max 0.576
_exptl_absorpt_correction_T_min 0.507
_exptl_absorpt_correction_type multi-scan
_exptl_absorpt_process_details '(SADABS; Sheldrick, 2005)'
_exptl_crystal_colour 'dark green'
_exptl_crystal_density_diffrn 4.252
_exptl_crystal_density_method 'not measured'
_exptl_crystal_description 'drusy coating'
_exptl_crystal_F_000 484
_exptl_crystal_size_max 0.05
_exptl_crystal_size_mid 0.05
_exptl_crystal_size_min 0.04
_refine_diff_density_max 0.997
_refine_diff_density_min -0.819
_refine_ls_abs_structure_details 'Flack (1983), with 488 Friedel pairs'
_refine_ls_abs_structure_Flack -0.01(3)
_refine_ls_extinction_method none
_refine_ls_goodness_of_fit_ref 0.982
_refine_ls_hydrogen_treatment refall
_refine_ls_matrix_type full
_refine_ls_number_parameters 80
_refine_ls_number_reflns 1344
_refine_ls_number_restraints 0
_refine_ls_restrained_S_all 0.982
_refine_ls_R_factor_all 0.0870
_refine_ls_R_factor_gt 0.0448
_refine_ls_shift/su_max 0.001
_refine_ls_shift/su_mean 0.000
_refine_ls_structure_factor_coef Fsqd
_refine_ls_weighting_details 'w = 1/[\s^2^(Fo^2^)]'
_refine_ls_weighting_scheme calc
_refine_ls_wR_factor_gt 0.0663
_refine_ls_wR_factor_ref 0.0775
_reflns_number_gt 870
_reflns_number_total 1344
_reflns_threshold_expression I>2\s(I)
_cod_data_source_file wm2088.cif
_cod_data_source_block I
_cod_database_code 2212401
_cod_database_fobs_code 2212401

loop_
_symmetry_equiv_pos_as_xyz
'x, y, z'
'x+1/2, -y+1/2, -z'
'-x, y+1/2, -z+1/2'
'-x+1/2, -y, z+1/2'

loop_
_atom_site_type_symbol
_atom_site_label
_atom_site_fract_x
_atom_site_fract_y
_atom_site_fract_z
_atom_site_U_iso_or_equiv
_atom_site_adp_type
_atom_site_calc_flag
_atom_site_occupancy
Ca Ca 0.62941(19) 0.32886(14) 0.5223(3) 0.0166(4) Uani d 1
Co Co 0.25814(17) 0.50516(13) 0.2547(3) 0.0145(3) Uani d 1
As As 0.62045(9) 0.67900(7) 0.48441(13) 0.0143(2) Uani d 1
O O1 0.4433(5) 0.5613(4) 0.5088(9) 0.0210(11) Uani d 1
O O2 0.7125(7) 0.4364(5) 0.9121(8) 0.0247(13) Uani d 1
O O3 0.3521(6) 0.2695(4) 0.7673(9) 0.0181(12) Uani d 1
O O4 0.3975(7) 0.2945(5) 0.2403(8) 0.0223(12) Uani d 1
O O5 0.3956(6) 0.5740(4) 0.9944(10) 0.0218(10) Uani d 1
H H 0.504(12) 0.506(8) 0.990(16) 0.06(3) Uiso d 1

loop_
_atom_site_aniso_label
_atom_site_aniso_U_11
_atom_site_aniso_U_22
_atom_site_aniso_U_33
_atom_site_aniso_U_12
_atom_site_aniso_U_13
_atom_site_aniso_U_23
Ca 0.0151(7) 0.0150(6) 0.0197(7) 0.0010(6) -0.0007(6) -0.0009(6)
Co 0.0131(5) 0.0157(5) 0.0149(5) -0.0005(4) 0.0009(4) 0.0013(4)
As 0.0119(3) 0.0139(3) 0.0172(3) -0.0003(3) 0.0001(3) -0.0001(3)
O1 0.019(2) 0.022(2) 0.022(2) -0.0043(17) -0.001(2) -0.008(3)
O2 0.021(3) 0.027(3) 0.027(3) 0.006(2) -0.004(2) -0.002(2)
O3 0.018(3) 0.018(2) 0.018(2) 0.000(2) -0.001(2) 0.0021(19)
O4 0.026(3) 0.018(2) 0.022(2) -0.001(2) -0.009(2) 0.001(2)
O5 0.017(2) 0.026(2) 0.023(2) 0.0006(19) -0.004(3) 0.001(2)

loop_
_atom_type_symbol
_atom_type_description
_atom_type_scat_dispersion_real
_atom_type_scat_dispersion_imag
_atom_type_scat_source
O O 0.0106 0.0060 'International Tables Vol C Tables 4.2.6.8 and 6.1.1.4'
H H 0.0000 0.0000 'International Tables Vol C Tables 4.2.6.8 and 6.1.1.4'
Ca Ca 0.2262 0.3064 'International Tables Vol C Tables 4.2.6.8 and 6.1.1.4'
Co Co 0.3494 0.9721 'International Tables Vol C Tables 4.2.6.8 and 6.1.1.4'
As As 0.0499 2.0058 'International Tables Vol C Tables 4.2.6.8 and 6.1.1.4'
Cu Cu 0.3201 1.2651 'International Tables Vol C Tables 4.2.6.8 and 6.1.1.4'

loop_
_geom_angle_atom_site_label_1
_geom_angle_atom_site_label_2
_geom_angle_atom_site_label_3
_geom_angle_site_symmetry_1
_geom_angle_site_symmetry_3
_geom_angle
O5 Ca O4 3_646 . 77.62(17)
O5 Ca O2 3_646 4_664 149.97(19)
O4 Ca O2 . 4_664 105.45(18)
O5 Ca O1 3_646 . 141.41(15)
O4 Ca O1 . . 71.77(16)
O2 Ca O1 4_664 . 63.48(15)
O5 Ca O3 3_646 2_556 71.27(17)
O4 Ca O3 . 2_556 87.83(17)
O2 Ca O3 4_664 2_556 78.95(15)
O1 Ca O3 . 2_556 129.05(16)
O5 Ca O2 3_646 . 115.58(19)
O4 Ca O2 . . 146.65(18)
O2 Ca O2 4_664 . 78.61(10)
O1 Ca O2 . . 81.39(17)
O3 Ca O2 2_556 . 125.00(18)
O5 Ca O3 3_646 . 75.73(16)
O4 Ca O3 . . 77.54(15)
O2 Ca O3 4_664 . 134.30(14)
O1 Ca O3 . . 75.18(15)
O3 Ca O3 2_556 . 146.07(8)
O2 Ca O3 . . 76.72(16)
O5 Ca O4 3_646 2_556 70.88(16)
O4 Ca O4 . 2_556 147.17(7)
O2 Ca O4 4_664 2_556 97.49(16)
O1 Ca O4 . 2_556 140.68(16)
O3 Ca O4 2_556 2_556 73.69(14)
O2 Ca O4 . 2_556 60.49(15)
O3 Ca O4 . 2_556 102.82(15)
O5 Co O5 1_554 4_564 174.3(2)
O5 Co O1 1_554 . 98.01(19)
O5 Co O1 4_564 . 87.6(2)
O5 Co O4 1_554 . 89.6(2)
O5 Co O4 4_564 . 89.64(19)
O1 Co O4 . . 85.42(18)
O5 Co O1 1_554 4_564 85.7(2)
O5 Co O1 4_564 4_564 88.6(2)
O1 Co O1 . 4_564 176.2(2)
O4 Co O1 . 4_564 93.88(18)
O5 Co O3 1_554 4_564 86.11(18)
O5 Co O3 4_564 4_564 95.17(19)
O1 Co O3 . 4_564 90.12(18)
O4 Co O3 . 4_564 173.3(2)
O1 Co O3 4_564 4_564 90.89(18)
O2 As O3 4_664 3_656 115.3(2)
O2 As O4 4_664 3_655 103.8(2)
O3 As O4 3_656 3_655 113.34(19)
O2 As O1 4_664 . 102.6(2)
O3 As O1 3_656 . 108.7(2)
O4 As O1 3_655 . 112.7(2)

loop_
_geom_bond_atom_site_label_1
_geom_bond_atom_site_label_2
_geom_bond_site_symmetry_2
_geom_bond_distance
_geom_bond_publ_flag
Ca O5 3_646 2.302(4) yes
Ca O4 . 2.428(5) yes
Ca O2 4_664 2.507(5) yes
Ca O1 . 2.514(4) yes
Ca O3 2_556 2.550(5) yes
Ca O2 . 2.577(5) yes
Ca O3 . 2.589(5) ?
Ca O4 2_556 2.690(6) yes
Co O5 1_554 1.953(6) yes
Co O5 4_564 1.961(5) yes
Co O1 . 2.107(5) yes
Co O4 . 2.165(5) yes
Co O1 4_564 2.180(5) yes
Co O3 4_564 2.190(4) yes
As O2 4_664 1.682(5) yes
As O3 3_656 1.692(5) yes
As O4 3_655 1.692(5) yes
As O1 . 1.704(4) yes

loop_
_geom_hbond_atom_site_label_D
_geom_hbond_atom_site_label_H
_geom_hbond_atom_site_label_A
_geom_hbond_distance_DH
_geom_hbond_distance_HA
_geom_hbond_distance_DA
_geom_hbond_angle_DHA
O5 H O2 1.02(9) 1.74(9) 2.721(7) 159(8)
